data_2311769
loop_
_publ_author_name
'Chia, Tze Shyang'
'Quah, Ching Kheng'

_publ_section_title
;
 Temperature-induced order-disorder structural phase transitions of
 two-dimensional isostructural hexamethylenetetramine co-crystals.
;
_journal_issue 'Pt 5'
_journal_name_full 'Acta crystallographica Section B, Structural science, crystal engineering and materials'
_journal_page_first 879
_journal_page_last 890
_journal_paper_doi 10.1107/S2052520617009520
_journal_volume 73
_journal_year 2017
_chemical_formula_moiety 'C6 H12 N4, 2(C7 H6 O2)'
_chemical_formula_sum 'C20 H24 N4 O4'
_chemical_formula_weight 384.43
_chemical_name_systematic
;
Hexamethylenetetramine bis(benzoic acid)
;
_space_group_crystal_system orthorhombic
_space_group_IT_number 42
_space_group_name_Hall 'F 2 -2'
_space_group_name_H-M_alt 'F m m 2'
_atom_sites_solution_hydrogens mixed
_audit_creation_method SHELXL-2014/7
_cell_angle_alpha 90
_cell_angle_beta 90
_cell_angle_gamma 90
_cell_formula_units_Z 4
_cell_length_a 10.1183(18)
_cell_length_b 27.015(5)
_cell_length_c 7.1684(13)
_cell_measurement_reflns_used 1844
_cell_measurement_temperature 260.0(1)
_cell_measurement_theta_max 23.75
_cell_measurement_theta_min 3.02
_cell_volume 1959.5(6)
_computing_cell_refinement 'SAINT (Bruker, 2009)'
_computing_data_collection 'APEX2 (Bruker, 2009)'
_computing_data_reduction 'SAINT (Bruker, 2009)'
_computing_molecular_graphics
;
SHELXTL (Sheldrick, 2008), Mercury (Macrae <i>et al.</i>, 2008)
;
_computing_publication_material
;
PLATON (Spek, 2009)
;
_computing_structure_refinement 'SHELXL-2014 (Sheldrick, 2015)'
_computing_structure_solution 'SHELXS-2013 (Sheldrick, 2008)'
_diffrn_ambient_temperature 260.0(1)
_diffrn_measured_fraction_theta_full 0.998
_diffrn_measured_fraction_theta_max 0.998
_diffrn_measurement_device_type 'Bruker APEX Duo CCD area detector'
_diffrn_measurement_method '\f and \w scans'
_diffrn_radiation_monochromator graphite
_diffrn_radiation_source 'fine-focus sealed tube'
_diffrn_radiation_type MoK\a
_diffrn_radiation_wavelength 0.71073
_diffrn_reflns_av_R_equivalents 0.0223
_diffrn_reflns_av_unetI/netI 0.0179
_diffrn_reflns_Laue_measured_fraction_full 0.998
_diffrn_reflns_Laue_measured_fraction_max 0.998
_diffrn_reflns_limit_h_max 13
_diffrn_reflns_limit_h_min -11
_diffrn_reflns_limit_k_max 34
_diffrn_reflns_limit_k_min -34
_diffrn_reflns_limit_l_max 9
_diffrn_reflns_limit_l_min -9
_diffrn_reflns_number 4726
_diffrn_reflns_point_group_measured_fraction_full 0.991
_diffrn_reflns_point_group_measured_fraction_max 0.983
_diffrn_reflns_theta_full 25.242
_diffrn_reflns_theta_max 27.498
_diffrn_reflns_theta_min 1.508
_exptl_absorpt_coefficient_mu 0.093
_exptl_absorpt_correction_T_max 0.9365
_exptl_absorpt_correction_T_min 0.8601
_exptl_absorpt_correction_type multi-scan
_exptl_absorpt_process_details '(<i>SADABS</i>; Bruker, 2009)'
_exptl_crystal_colour colourless
_exptl_crystal_density_diffrn 1.303
_exptl_crystal_description block
_exptl_crystal_F_000 816
_exptl_crystal_size_max 0.756
_exptl_crystal_size_mid 0.389
_exptl_crystal_size_min 0.208
_refine_diff_density_max 0.111
_refine_diff_density_min -0.139
_refine_diff_density_rms 0.026
_refine_ls_abs_structure_details
;
 Flack x determined using 382 quotients [(I+)-(I-)]/[(I+)+(I-)]
 (Parsons, Flack and Wagner, Acta Cryst. B69 (2013) 249-259).
;
_refine_ls_abs_structure_Flack 0.1(6)
_refine_ls_extinction_method none
_refine_ls_goodness_of_fit_ref 1.071
_refine_ls_hydrogen_treatment mixed
_refine_ls_matrix_type full
_refine_ls_number_parameters 103
_refine_ls_number_reflns 1191
_refine_ls_number_restraints 2
_refine_ls_restrained_S_all 1.070
_refine_ls_R_factor_all 0.0575
_refine_ls_R_factor_gt 0.0494
_refine_ls_shift/su_max 0.000
_refine_ls_shift/su_mean 0.000
_refine_ls_structure_factor_coef Fsqd
_refine_ls_weighting_details 'w=1/[\s^2^(Fo^2^)+(0.0559P)^2^+1.2170P] where P=(Fo^2^+2Fc^2^)/3'
_refine_ls_weighting_scheme calc
_refine_ls_wR_factor_gt 0.1300
_refine_ls_wR_factor_ref 0.1369
_reflns_Friedel_coverage 0.816
_reflns_Friedel_fraction_full 0.982
_reflns_Friedel_fraction_max 0.964
_reflns_number_gt 1004
_reflns_number_total 1191
_reflns_threshold_expression 'I > 2\s(I)'
_cod_data_source_file gw5053sup1.cif
_cod_data_source_block 1533070
_cod_database_code 2311769
_shelx_shelxl_version_number 2014/7
_shelx_space_group_comment
;
The symmetry employed for this shelxl refinement is uniquely defined
by the following loop, which should always be used as a source of
symmetry information in preference to the above space-group names.
They are only intended as comments.
;
_shelx_estimated_absorpt_t_min 0.933
_shelx_estimated_absorpt_t_max 0.981
_exptl_absorpt_special_details
; 
The crystal was placed in the cold stream of an Oxford Cryosystems 
Cobra open-flow nitrogen cryostat (Cosier & Glazer, 1986) operating 
at 260.0 (1) K.
;

loop_
_space_group_symop_operation_xyz
'x, y, z'
'-x, -y, z'
'x, -y, z'
'-x, y, z'
'x, y+1/2, z+1/2'
'-x, -y+1/2, z+1/2'
'x, -y+1/2, z+1/2'
'-x, y+1/2, z+1/2'
'x+1/2, y, z+1/2'
'-x+1/2, -y, z+1/2'
'x+1/2, -y, z+1/2'
'-x+1/2, y, z+1/2'
'x+1/2, y+1/2, z'
'-x+1/2, -y+1/2, z'
'x+1/2, -y+1/2, z'
'-x+1/2, y+1/2, z'

loop_
_atom_site_label
_atom_site_type_symbol
_atom_site_fract_x
_atom_site_fract_y
_atom_site_fract_z
_atom_site_U_iso_or_equiv
_atom_site_adp_type
_atom_site_occupancy
_atom_site_site_symmetry_order
_atom_site_calc_flag
_atom_site_refinement_flags_posn
_atom_site_refinement_flags_adp
_atom_site_refinement_flags_occupancy
_atom_site_disorder_assembly
_atom_site_disorder_group
O1 O 0.5820(7) 0.6126(2) 0.6928(8) 0.0835(17) Uani 0.5 1 d D . P A -1
H1O1 H 0.557(7) 0.597(3) 0.600(8) 0.12(3) Uiso 0.5 1 d D . P B -1
O2 O 0.3726(6) 0.6044(3) 0.7737(12) 0.121(3) Uani 0.5 1 d . . P A -1
C4 C 0.4757(6) 0.62132(19) 0.7979(8) 0.056(2) Uani 0.5 1 d . . P A -1
C5 C 0.5051(10) 0.65328(12) 0.9615(5) 0.0605(12) Uani 0.5 1 d G . P A -1
C6 C 0.6342(9) 0.6662(2) 1.0067(9) 0.081(3) Uani 0.5 1 d G . P A -1
H6A H 0.7039 0.6553 0.9328 0.097 Uiso 0.5 1 calc R U P A -1
C7 C 0.6590(7) 0.6955(3) 1.1623(10) 0.104(3) Uani 0.5 1 d G . P A -1
H7A H 0.7453 0.7042 1.1925 0.124 Uiso 0.5 1 calc R U P A -1
C8 C 0.5547(8) 0.71181(17) 1.2727(6) 0.118(5) Uani 0.5 1 d G . P A -1
H8A H 0.5713 0.7314 1.3768 0.142 Uiso 0.5 1 calc R U P A -1
C9 C 0.4257(7) 0.6988(3) 1.2274(8) 0.097(3) Uani 0.5 1 d G . P A -1
H9A H 0.3560 0.7098 1.3013 0.116 Uiso 0.5 1 calc R U P A -1
C10 C 0.4009(8) 0.6696(3) 1.0719(9) 0.081(2) Uani 0.5 1 d G . P A -1
H10A H 0.3146 0.6609 1.0416 0.097 Uiso 0.5 1 calc R U P A -1
N1 N 0.5000 0.54393(12) 0.4453(4) 0.0794(11) Uani 1 2 d S T P . .
N2 N 0.3816(3) 0.5000 0.2092(5) 0.0939(14) Uani 1 2 d S T P . .
C1 C 0.3838(5) 0.54284(17) 0.3256(5) 0.1231(19) Uani 1 1 d . . . . .
H1A H 0.3050 0.5433 0.4025 0.148 Uiso 1 1 calc R U . . .
H1B H 0.3829 0.5723 0.2481 0.148 Uiso 1 1 calc R U . . .
C2 C 0.5000 0.5000 0.5611(6) 0.0559(12) Uani 1 4 d S T P . .
H2A H 0.4198 0.5000 0.6352 0.067 Uiso 1 2 d R U P . .
C3 C 0.5000 0.5000 0.0949(8) 0.0813(19) Uani 1 4 d S T P . .
H3A H 0.5000 0.5294 0.0175 0.098 Uiso 1 2 d R U P . .

loop_
_atom_site_aniso_label
_atom_site_aniso_U_11
_atom_site_aniso_U_22
_atom_site_aniso_U_33
_atom_site_aniso_U_23
_atom_site_aniso_U_13
_atom_site_aniso_U_12
O1 0.072(4) 0.100(4) 0.079(4) -0.034(3) 0.010(3) -0.024(3)
O2 0.080(4) 0.160(6) 0.123(6) -0.065(5) 0.010(4) -0.041(4)
C4 0.034(6) 0.059(2) 0.075(3) -0.004(2) -0.001(2) -0.006(2)
C5 0.068(3) 0.0469(17) 0.066(2) 0.0013(17) 0.008(9) -0.018(6)
C6 0.087(6) 0.064(4) 0.092(7) -0.016(4) -0.014(5) -0.007(3)
C7 0.111(6) 0.084(4) 0.116(8) -0.031(5) -0.013(5) -0.019(5)
C8 0.173(13) 0.090(5) 0.092(6) -0.034(5) -0.006(6) 0.003(6)
C9 0.118(8) 0.096(6) 0.076(5) -0.018(5) 0.016(5) 0.012(6)
C10 0.082(5) 0.071(4) 0.089(6) -0.003(4) 0.007(5) -0.005(4)
N1 0.134(3) 0.0583(17) 0.0463(17) -0.0016(15) 0.000 0.000
N2 0.0586(19) 0.170(4) 0.0532(18) 0.000 -0.0194(17) 0.000
C1 0.145(4) 0.163(4) 0.0612(18) 0.005(2) -0.010(2) 0.097(3)
C2 0.064(3) 0.066(3) 0.037(2) 0.000 0.000 0.000
C3 0.109(5) 0.098(5) 0.036(2) 0.000 0.000 0.000

loop_
_atom_type_symbol
_atom_type_description
_atom_type_scat_dispersion_real
_atom_type_scat_dispersion_imag
_atom_type_scat_source
C C 0.0033 0.0016 'International Tables Vol C Tables 4.2.6.8 and 6.1.1.4'
H H 0.0000 0.0000 'International Tables Vol C Tables 4.2.6.8 and 6.1.1.4'
N N 0.0061 0.0033 'International Tables Vol C Tables 4.2.6.8 and 6.1.1.4'
O O 0.0106 0.0060 'International Tables Vol C Tables 4.2.6.8 and 6.1.1.4'

loop_
_geom_angle_atom_site_label_1
_geom_angle_atom_site_label_2
_geom_angle_atom_site_label_3
_geom_angle
_geom_angle_site_symmetry_1
_geom_angle_site_symmetry_3
C4 O1 H1O1 107(6) . .
O2 C4 O1 125.1(7) . .
O2 C4 C5 122.1(7) . .
O1 C4 C5 112.7(6) . .
C6 C5 C10 120.0 . .
C6 C5 C4 121.2(6) . .
C10 C5 C4 118.8(6) . .
C7 C6 C5 120.0 . .
C7 C6 H6A 120.0 . .
C5 C6 H6A 120.0 . .
C6 C7 C8 120.0 . .
C6 C7 H7A 120.0 . .
C8 C7 H7A 120.0 . .
C9 C8 C7 120.0 . .
C9 C8 H8A 120.0 . .
C7 C8 H8A 120.0 . .
C8 C9 C10 120.0 . .
C8 C9 H9A 120.0 . .
C10 C9 H9A 120.0 . .
C9 C10 C5 120.0 . .
C9 C10 H10A 120.0 . .
C5 C10 H10A 120.0 . .
C2 N1 C1 108.7(3) . .
C2 N1 C1 108.7(3) . 4_655
C1 N1 C1 107.7(4) . 4_655
C1 N2 C1 108.4(4) 3_565 .
C1 N2 C3 108.5(3) 3_565 .
C1 N2 C3 108.5(3) . .
N2 C1 N1 112.0(3) . .
N2 C1 H1A 109.2 . .
N1 C1 H1A 109.2 . .
N2 C1 H1B 109.2 . .
N1 C1 H1B 109.2 . .
H1A C1 H1B 107.9 . .
N1 C2 N1 110.1(4) . 2_665
N1 C2 H2A 108.3 . .
N1 C2 H2A 108.3 2_665 .
N2 C3 N2 111.3(4) 2_665 .
N2 C3 H3A 108.9 2_665 .
N2 C3 H3A 108.9 . .

loop_
_geom_bond_atom_site_label_1
_geom_bond_atom_site_label_2
_geom_bond_distance
_geom_bond_site_symmetry_2
O1 C4 1.334(8) .
O1 H1O1 0.83(3) .
O2 C4 1.153(9) .
C4 C5 1.486(7) .
C5 C6 1.3900 .
C5 C10 1.3900 .
C6 C7 1.3900 .
C6 H6A 0.9300 .
C7 C8 1.3900 .
C7 H7A 0.9300 .
C8 C9 1.3900 .
C8 H8A 0.9300 .
C9 C10 1.3900 .
C9 H9A 0.9300 .
C10 H10A 0.9300 .
N1 C2 1.448(4) .
N1 C1 1.456(4) .
N1 C1 1.456(4) 4_655
N2 C1 1.427(5) 3_565
N2 C1 1.427(5) .
N2 C3 1.452(5) .
C1 H1A 0.9700 .
C1 H1B 0.9700 .
C2 N1 1.448(4) 2_665
C2 H2A 0.9700 .
C3 N2 1.452(5) 2_665
C3 H3A 0.9700 .

loop_
_geom_hbond_atom_site_label_D
_geom_hbond_atom_site_label_H
_geom_hbond_atom_site_label_A
_geom_hbond_distance_DH
_geom_hbond_distance_HA
_geom_hbond_distance_DA
_geom_hbond_angle_DHA
_geom_hbond_publ_flag
O1 H1O1 N1 0.83(6) 1.90(7) 2.698(6) 161(7) yes

loop_
_geom_torsion_atom_site_label_1
_geom_torsion_atom_site_label_2
_geom_torsion_atom_site_label_3
_geom_torsion_atom_site_label_4
_geom_torsion
_geom_torsion_site_symmetry_1
_geom_torsion_site_symmetry_4
O2 C4 C5 C6 168.5(8) . .
O1 C4 C5 C6 -7.8(7) . .
O2 C4 C5 C10 -10.4(10) . .
O1 C4 C5 C10 173.3(6) . .
C10 C5 C6 C7 0.0 . .
C4 C5 C6 C7 -178.9(4) . .
C5 C6 C7 C8 0.0 . .
C6 C7 C8 C9 0.0 . .
C7 C8 C9 C10 0.0 . .
C8 C9 C10 C5 0.0 . .
C6 C5 C10 C9 0.0 . .
C4 C5 C10 C9 179.0(3) . .
C1 N2 C1 N1 58.5(6) 3_565 .
C3 N2 C1 N1 -59.1(4) . .
C2 N1 C1 N2 -59.2(4) . .
C1 N1 C1 N2 58.5(6) 4_655 .
C1 N1 C2 N1 58.5(2) . 2_665
C1 N1 C2 N1 -58.5(2) 4_655 2_665
C1 N2 C3 N2 -58.8(2) 3_565 2_665
C1 N2 C3 N2 58.8(2) . 2_665
